data_4125950
loop_
_publ_author_name
'Chen, Cheng-Xia'
'Wei, Zhang-Wen'
'Jiang, Ji-Jun'
'Zheng, Shao-Ping'
'Wang, Hai-Ping'
'Qiu, Qian-Feng'
'Cao, Chen-Chen'
'Fenske, Dieter'
'Su, Cheng-Yong'

_publ_section_title
;
 Dynamic Spacer Installation for Multi-role MOFs: A New Direc-tion toward
 Multifunctional MOFs Achieving Ultrahigh Me-thane Storage Working
 Capacity.
;
_journal_name_full 'Journal of the American Chemical Society'
_journal_paper_doi 10.1021/jacs.7b01320
_journal_year 2017
_chemical_formula_moiety 'C100 H48 F24 O32 Zr6'
_chemical_formula_sum 'C100 H48 F24 O32 Zr6'
_chemical_formula_weight 2764.70
_chemical_name_common LIFM-83
_space_group_crystal_system tetragonal
_space_group_IT_number 131
_space_group_name_Hall '-P 4c 2'
_space_group_name_H-M_alt 'P 42/m m c'
_symmetry_space_group_name_Hall '-P 4c 2'
_symmetry_space_group_name_H-M 'P 42/m m c'
_atom_sites_solution_hydrogens geom
_audit_creation_method SHELXL-2014/7
_cell_angle_alpha 90
_cell_angle_beta 90
_cell_angle_gamma 90
_cell_formula_units_Z 2
_cell_length_a 23.0135(3)
_cell_length_b 23.0135(3)
_cell_length_c 18.9024(6)
_cell_measurement_reflns_used 6833
_cell_measurement_temperature 173(2)
_cell_measurement_theta_max 63.4430
_cell_measurement_theta_min 3.8190
_cell_volume 10011.1(4)
_computing_structure_refinement 'SHELXL-2014/7 (Sheldrick, 2014)'
_computing_structure_solution 'SHELXL-2014/7 (Sheldrick, 2014)'
_diffrn_ambient_temperature 173(2)
_diffrn_detector 'CCD plate'
_diffrn_detector_area_resol_mean 10.6525
_diffrn_detector_type Atlas
_diffrn_measured_fraction_theta_full 0.979
_diffrn_measured_fraction_theta_max 0.979
_diffrn_measurement_device 'four-circle diffractometer'
_diffrn_measurement_device_type 'SuperNova, Dual, Cu at zero, Atlas'
_diffrn_measurement_method '\w scans'
_diffrn_radiation_monochromator mirror
_diffrn_radiation_type CuK\a
_diffrn_radiation_wavelength 1.54184
_diffrn_reflns_av_R_equivalents 0.0548
_diffrn_reflns_av_unetI/netI 0.0476
_diffrn_reflns_Laue_measured_fraction_full 0.979
_diffrn_reflns_Laue_measured_fraction_max 0.979
_diffrn_reflns_limit_h_max 26
_diffrn_reflns_limit_h_min -23
_diffrn_reflns_limit_k_max 26
_diffrn_reflns_limit_k_min -23
_diffrn_reflns_limit_l_max 20
_diffrn_reflns_limit_l_min -21
_diffrn_reflns_number 16679
_diffrn_reflns_point_group_measured_fraction_full 0.979
_diffrn_reflns_point_group_measured_fraction_max 0.979
_diffrn_reflns_theta_full 63.661
_diffrn_reflns_theta_max 63.661
_diffrn_reflns_theta_min 3.842
_diffrn_source 'sealed X-ray tube'
_diffrn_source_type 'SuperNova (Cu) X-ray Source'
_exptl_absorpt_coefficient_mu 3.047
_exptl_absorpt_correction_T_max 1.00000
_exptl_absorpt_correction_T_min 0.47515
_exptl_absorpt_correction_type multi-scan
_exptl_absorpt_process_details
;
CrysAlisPro, Agilent Technologies,
Version 1.171.37.35 (release 13-08-2014 CrysAlis171 .NET)
(compiled Aug 13 2014,18:06:01)
Empirical absorption correction using spherical harmonics,
 implemented in SCALE3 ABSPACK scaling algorithm.
;
_exptl_crystal_colour Colorless
_exptl_crystal_density_diffrn 0.917
_exptl_crystal_description Block
_exptl_crystal_F_000 2720
_refine_diff_density_max 1.609
_refine_diff_density_min -1.415
_refine_diff_density_rms 0.161
_refine_ls_extinction_method none
_refine_ls_goodness_of_fit_ref 1.073
_refine_ls_hydrogen_treatment constr
_refine_ls_matrix_type full
_refine_ls_number_parameters 232
_refine_ls_number_reflns 4405
_refine_ls_number_restraints 345
_refine_ls_restrained_S_all 1.150
_refine_ls_R_factor_all 0.1120
_refine_ls_R_factor_gt 0.0859
_refine_ls_shift/su_max 0.000
_refine_ls_shift/su_mean 0.000
_refine_ls_structure_factor_coef Fsqd
_refine_ls_weighting_details 'w=1/[\s^2^(Fo^2^)+(0.1557P)^2^+73.7382P] where P=(Fo^2^+2Fc^2^)/3'
_refine_ls_weighting_scheme calc
_refine_ls_wR_factor_gt 0.2546
_refine_ls_wR_factor_ref 0.2768
_reflns_Friedel_coverage 0.000
_reflns_number_gt 3169
_reflns_number_total 4405
_reflns_threshold_expression 'I > 2\s(I)'
_cod_data_source_file LIFM-83.cif
_cod_data_source_block LIFM-83
_cod_database_code 4125950
_shelx_shelxl_version_number 2014/7
_shelx_space_group_comment
;
The symmetry employed for this shelxl refinement is uniquely defined
by the following loop, which should always be used as a source of
symmetry information in preference to the above space-group names.
They are only intended as comments.
;

loop_
_space_group_symop_operation_xyz
'x, y, z'
'-y, x, z+1/2'
'-x, -y, z'
'y, -x, z+1/2'
'x, -y, -z'
'-x, y, -z'
'y, x, -z+1/2'
'-y, -x, -z+1/2'
'-x, -y, -z'
'y, -x, -z-1/2'
'x, y, -z'
'-y, x, -z-1/2'
'-x, y, z'
'x, -y, z'
'-y, -x, z-1/2'
'y, x, z-1/2'

loop_
_atom_site_label
_atom_site_type_symbol
_atom_site_fract_x
_atom_site_fract_y
_atom_site_fract_z
_atom_site_U_iso_or_equiv
_atom_site_adp_type
_atom_site_occupancy
_atom_site_site_symmetry_order
_atom_site_calc_flag
_atom_site_refinement_flags_posn
_atom_site_refinement_flags_adp
_atom_site_refinement_flags_occupancy
_atom_site_disorder_assembly
_atom_site_disorder_group
Zr1 Zr 0.0000 0.42398(4) 0.09239(6) 0.0340(4) Uani 1 2 d S T P . .
Zr2 Zr 0.10751(5) 0.5000 0.0000 0.0172(4) Uani 1 4 d S T P . .
F1 F 0.3887(8) 0.3471(11) 0.2018(13) 0.274(6) Uani 0.657(9) 1 d D U P A 1
F2 F 0.3595(9) 0.2820(10) 0.1095(13) 0.274(6) Uani 0.657(9) 1 d D . P A 1
F3 F 0.3549(9) 0.3840(11) 0.0912(12) 0.274(6) Uani 0.657(9) 1 d D . P A 1
F1A F 0.2046(16) 0.2069(11) 0.313(2) 0.274(6) Uani 0.343(9) 1 d D . P A 2
F2A F 0.1923(17) 0.2941(16) 0.3810(12) 0.274(6) Uani 0.343(9) 1 d D . P A 2
F3A F 0.1152(11) 0.2598(18) 0.306(2) 0.274(6) Uani 0.343(9) 1 d D . P A 2
O1 O 0.0863(3) 0.3929(3) 0.1306(4) 0.070(2) Uani 1 1 d . U . . .
O2 O 0.1572(2) 0.4421(2) 0.0718(3) 0.0354(13) Uani 1 1 d . . . . .
O3 O 0.0000 0.4335(7) 0.2083(7) 0.103(4) Uani 1 2 d S TU P . .
O4 O 0.0000 0.3291(7) 0.0702(9) 0.119(5) Uani 1 2 d S TU P . .
O5 O 0.0528(4) 0.5000 0.0921(6) 0.058(3) Uani 1 2 d S TU P . .
O6 O 0.0538(5) 0.4257(5) 0.0000 0.067(3) Uani 1 2 d S TU P . .
C1 C 0.2623(6) 0.3025(5) 0.2297(6) 0.095(3) Uani 1 1 d . U . . .
C2 C 0.2811(6) 0.3369(5) 0.1730(7) 0.116(4) Uani 1 1 d D U . . .
H2 H 0.3207 0.3372 0.1591 0.139 Uiso 0.343(9) 1 calc R U P A 2
C3 C 0.2397(5) 0.3712(4) 0.1373(6) 0.075(3) Uani 1 1 d . U . . .
H3 H 0.2520 0.3948 0.0989 0.090 Uiso 1 1 calc R U . . .
C4 C 0.1831(4) 0.3713(4) 0.1562(5) 0.059(3) Uani 1 1 d . U . . .
C5 C 0.1656(6) 0.3362(5) 0.2133(6) 0.100(5) Uani 1 1 d . U . . .
H5 H 0.1259 0.3359 0.2272 0.120 Uiso 1 1 calc R U . . .
C6 C 0.2047(6) 0.3028(5) 0.2490(6) 0.101(4) Uani 1 1 d D U . . .
H6 H 0.1921 0.2795 0.2875 0.121 Uiso 0.657(9) 1 calc R U P A 1
C7 C 0.1392(4) 0.4044(4) 0.1162(6) 0.052(3) Uani 1 1 d . . . . .
C8 C 0.3431(7) 0.3395(7) 0.1474(9) 0.161(5) Uani 0.657(9) 1 d D U P A 1
C9 C 0.0000 0.5000 0.2333(7) 0.174(8) Uani 1 4 d DS TU P . .
C10 C 0.0000 0.5000 0.3126(5) 0.189(8) Uani 1 4 d DS TU P . .
C11 C 0.0112(14) 0.5513(3) 0.3493(5) 0.200(9) Uani 0.5 1 d D U P C .
H11 H 0.0188 0.5862 0.3242 0.240 Uiso 0.5 1 calc R U P . .
C12 C 0.0112(14) 0.5512(3) 0.4231(5) 0.206(9) Uani 0.5 1 d D U P . .
H12 H 0.0188 0.5862 0.4481 0.247 Uiso 0.375 1 calc R U P B 2
C13 C 0.0000 0.5000 0.4603(3) 0.209(10) Uani 1 4 d DS TU P C .
C14 C 0.023(3) 0.6066(9) 0.4621(11) 0.204(10) Uani 0.125 1 d D U P C 1
H14A H 0.0216 0.5993 0.5132 0.306 Uiso 0.125 1 calc R U P C 1
H14B H 0.0619 0.6209 0.4494 0.306 Uiso 0.125 1 calc R U P C 1
H14C H -0.0060 0.6357 0.4494 0.306 Uiso 0.125 1 calc R U P C 1
C15 C 0.0000 0.3130(7) 0.0000 0.154(6) Uani 1 4 d DS TU P . .
C16 C 0.0000 0.2479(6) 0.0000 0.178(6) Uani 1 4 d DS TU P . .
C17 C 0.0000 0.2178(6) 0.0638(2) 0.204(7) Uani 1 2 d DS TU P . .
H17 H 0.0000 0.2385 0.1073 0.245 Uiso 1 2 calc R U P . .
C18 C 0.0000 0.1570(6) 0.0637(2) 0.221(7) Uani 1 2 d DS TU P . .
H18 H 0.0000 0.1364 0.1073 0.265 Uiso 1 2 calc R U P . .
C19 C 0.0000 0.1266(5) 0.0000 0.234(8) Uani 1 4 d DS TU P . .
C20 C 0.0000 0.0608(2) 0.0000 0.243(9) Uani 1 4 d DS TU P E .
C21 C 0.05240(16) 0.03023(19) 0.0000 0.251(9) Uani 1 2 d DS TU P . .
H21 H 0.0882 0.0508 0.0000 0.302 Uiso 0.75 2 calc R U P D 2
C22 C 0.1092(6) 0.0624(9) 0.0000 0.253(13) Uani 0.25 2 d DS TU P E 1
H22A H 0.1017 0.1044 0.0000 0.380 Uiso 0.25 2 calc R U P E 1
H22B H 0.1314 0.0520 0.0423 0.380 Uiso 0.125 1 calc R U P E 1
H22C H 0.1314 0.0520 -0.0423 0.380 Uiso 0.125 1 calc R U P E 1
C8A C 0.1800(10) 0.2677(8) 0.3087(9) 0.161(5) Uani 0.343(9) 1 d D . P A 2

loop_
_atom_site_aniso_label
_atom_site_aniso_U_11
_atom_site_aniso_U_22
_atom_site_aniso_U_33
_atom_site_aniso_U_23
_atom_site_aniso_U_13
_atom_site_aniso_U_12
Zr1 0.0157(5) 0.0384(6) 0.0479(7) 0.0277(5) 0.000 0.000
Zr2 0.0099(6) 0.0147(6) 0.0269(7) 0.000 0.000 0.000
F1 0.156(8) 0.345(15) 0.322(14) 0.067(13) -0.014(9) 0.026(11)
F2 0.156(8) 0.345(15) 0.322(14) 0.067(13) -0.014(9) 0.026(11)
F3 0.156(8) 0.345(15) 0.322(14) 0.067(13) -0.014(9) 0.026(11)
F1A 0.156(8) 0.345(15) 0.322(14) 0.067(13) -0.014(9) 0.026(11)
F2A 0.156(8) 0.345(15) 0.322(14) 0.067(13) -0.014(9) 0.026(11)
F3A 0.156(8) 0.345(15) 0.322(14) 0.067(13) -0.014(9) 0.026(11)
O1 0.035(3) 0.078(5) 0.097(5) 0.056(4) -0.005(4) 0.004(3)
O2 0.026(3) 0.033(3) 0.047(3) 0.012(3) -0.008(2) 0.002(2)
O3 0.082(7) 0.158(9) 0.070(6) 0.030(6) 0.000 0.000
O4 0.094(7) 0.106(7) 0.159(8) 0.024(5) 0.000 0.000
O5 0.047(5) 0.039(5) 0.089(6) 0.000 0.031(5) 0.000
O6 0.063(6) 0.090(7) 0.049(5) 0.000 0.000 -0.043(5)
C1 0.079(5) 0.094(6) 0.111(6) 0.046(5) -0.019(5) 0.025(5)
C2 0.098(6) 0.114(6) 0.136(7) 0.061(6) 0.001(5) 0.034(6)
C3 0.046(5) 0.077(6) 0.102(7) 0.046(6) -0.006(5) 0.011(5)
C4 0.040(5) 0.058(5) 0.077(6) 0.039(5) -0.011(5) 0.006(4)
C5 0.076(7) 0.109(8) 0.114(8) 0.058(7) -0.013(6) 0.021(6)
C6 0.085(6) 0.106(6) 0.111(7) 0.056(6) -0.014(5) 0.020(6)
C7 0.024(4) 0.059(6) 0.073(7) 0.032(6) -0.012(5) 0.005(4)
C8 0.120(8) 0.168(10) 0.195(10) 0.082(9) 0.031(7) 0.040(9)
C9 0.195(16) 0.225(15) 0.102(12) 0.000 0.000 0.000
C10 0.220(17) 0.242(17) 0.105(12) 0.000 0.000 0.000
C11 0.239(18) 0.254(18) 0.107(12) -0.011(6) -0.001(8) -0.007(8)
C12 0.25(2) 0.26(2) 0.109(13) -0.007(6) 0.002(8) -0.007(8)
C13 0.26(2) 0.26(2) 0.113(15) 0.000 0.000 0.000
C14 0.25(2) 0.26(2) 0.103(16) -0.009(10) 0.003(13) -0.006(13)
C15 0.138(8) 0.152(8) 0.172(8) 0.000 0.000 0.000
C16 0.177(9) 0.168(8) 0.189(8) 0.000 0.000 0.000
C17 0.209(9) 0.193(8) 0.211(9) 0.019(5) 0.000 0.000
C18 0.230(9) 0.205(8) 0.228(9) 0.016(5) 0.000 0.000
C19 0.240(10) 0.224(9) 0.238(10) 0.000 0.000 0.000
C20 0.247(11) 0.231(10) 0.252(10) 0.000 0.000 0.000
C21 0.253(11) 0.238(11) 0.264(11) 0.000 0.000 0.005(6)
C22 0.249(13) 0.249(18) 0.262(19) 0.000 0.000 0.004(12)
C8A 0.120(8) 0.168(10) 0.195(10) 0.082(9) 0.031(7) 0.040(9)

loop_
_atom_type_symbol
_atom_type_description
_atom_type_scat_dispersion_real
_atom_type_scat_dispersion_imag
_atom_type_scat_source
C C 0.0181 0.0091 'International Tables Vol C Tables 4.2.6.8 and 6.1.1.4'
H H 0.0000 0.0000 'International Tables Vol C Tables 4.2.6.8 and 6.1.1.4'
O O 0.0492 0.0322 'International Tables Vol C Tables 4.2.6.8 and 6.1.1.4'
F F 0.0727 0.0534 'International Tables Vol C Tables 4.2.6.8 and 6.1.1.4'
Zr Zr -0.1862 2.2449 'International Tables Vol C Tables 4.2.6.8 and 6.1.1.4'

loop_
_geom_angle_atom_site_label_1
_geom_angle_atom_site_label_2
_geom_angle_atom_site_label_3
_geom_angle
_geom_angle_site_symmetry_1
_geom_angle_site_symmetry_3
O5 Zr1 O5 69.6(4) . 3_565
O5 Zr1 O6 108.2(4) . 13
O5 Zr1 O6 69.7(4) 3_565 13
O5 Zr1 O6 69.7(4) . .
O5 Zr1 O6 108.2(4) 3_565 .
O6 Zr1 O6 70.7(5) 13 .
O5 Zr1 O3 85.4(5) . .
O5 Zr1 O3 85.4(5) 3_565 .
O6 Zr1 O3 144.1(2) 13 .
O6 Zr1 O3 144.1(2) . .
O5 Zr1 O4 143.7(2) . .
O5 Zr1 O4 143.7(2) 3_565 .
O6 Zr1 O4 82.2(5) 13 .
O6 Zr1 O4 82.2(5) . .
O3 Zr1 O4 106.6(6) . .
O5 Zr1 O1 75.9(3) . .
O5 Zr1 O1 140.5(3) 3_565 .
O6 Zr1 O1 141.7(3) 13 .
O6 Zr1 O1 75.8(3) . .
O3 Zr1 O1 73.1(3) . .
O4 Zr1 O1 75.3(3) . .
O5 Zr1 O1 140.5(3) . 13
O5 Zr1 O1 75.8(3) 3_565 13
O6 Zr1 O1 75.8(3) 13 13
O6 Zr1 O1 141.7(3) . 13
O3 Zr1 O1 73.1(3) . 13
O4 Zr1 O1 75.3(3) . 13
O1 Zr1 O1 125.8(3) . 13
O5 Zr1 Zr1 89.9(3) . 11
O5 Zr1 Zr1 89.9(3) 3_565 11
O6 Zr1 Zr1 35.4(2) 13 11
O6 Zr1 Zr1 35.4(2) . 11
O3 Zr1 Zr1 174.3(4) . 11
O4 Zr1 Zr1 79.1(5) . 11
O1 Zr1 Zr1 108.9(2) . 11
O1 Zr1 Zr1 108.9(2) 13 11
O5 Zr1 Zr2 35.3(3) . .
O5 Zr1 Zr2 89.5(3) 3_565 .
O6 Zr1 Zr2 89.6(3) 13 .
O6 Zr1 Zr2 34.3(3) . .
O3 Zr1 Zr2 116.5(3) . .
O4 Zr1 Zr2 113.4(3) . .
O1 Zr1 Zr2 72.05(17) . .
O1 Zr1 Zr2 162.10(17) 13 .
Zr1 Zr1 Zr2 60.044(18) 11 .
O5 Zr1 Zr2 89.5(3) . 9_565
O5 Zr1 Zr2 35.3(3) 3_565 9_565
O6 Zr1 Zr2 34.3(3) 13 9_565
O6 Zr1 Zr2 89.6(3) . 9_565
O3 Zr1 Zr2 116.5(3) . 9_565
O4 Zr1 Zr2 113.4(3) . 9_565
O1 Zr1 Zr2 162.10(17) . 9_565
O1 Zr1 Zr2 72.05(17) 13 9_565
Zr1 Zr1 Zr2 60.045(18) 11 9_565
Zr2 Zr1 Zr2 90.05(3) . 9_565
O5 Zr1 Zr1 34.8(2) . 3_565
O5 Zr1 Zr1 34.8(2) 3_565 3_565
O6 Zr1 Zr1 88.9(3) 13 3_565
O6 Zr1 Zr1 88.9(3) . 3_565
O3 Zr1 Zr1 84.3(4) . 3_565
O4 Zr1 Zr1 169.1(5) . 3_565
O1 Zr1 Zr1 108.7(2) . 3_565
O1 Zr1 Zr1 108.7(2) 13 3_565
Zr1 Zr1 Zr1 90.0 11 3_565
Zr2 Zr1 Zr1 59.986(18) . 3_565
Zr2 Zr1 Zr1 59.986(18) 9_565 3_565
O6 Zr2 O6 108.3(7) . 5_565
O6 Zr2 O5 69.9(2) . 11
O6 Zr2 O5 69.9(2) 5_565 11
O6 Zr2 O5 69.9(2) . .
O6 Zr2 O5 69.9(2) 5_565 .
O5 Zr2 O5 108.3(6) 11 .
O6 Zr2 O2 142.06(16) . 14_565
O6 Zr2 O2 79.3(3) 5_565 14_565
O5 Zr2 O2 142.86(15) 11 14_565
O5 Zr2 O2 78.8(3) . 14_565
O6 Zr2 O2 79.3(3) . 11
O6 Zr2 O2 142.06(16) 5_565 11
O5 Zr2 O2 78.8(3) 11 11
O5 Zr2 O2 142.86(15) . 11
O2 Zr2 O2 118.0(3) 14_565 11
O6 Zr2 O2 142.06(16) . 5_565
O6 Zr2 O2 79.3(3) 5_565 5_565
O5 Zr2 O2 78.8(3) 11 5_565
O5 Zr2 O2 142.86(15) . 5_565
O2 Zr2 O2 75.4(3) 14_565 5_565
O2 Zr2 O2 73.8(3) 11 5_565
O6 Zr2 O2 79.3(3) . .
O6 Zr2 O2 142.06(16) 5_565 .
O5 Zr2 O2 142.86(15) 11 .
O5 Zr2 O2 78.8(3) . .
O2 Zr2 O2 73.8(3) 14_565 .
O2 Zr2 O2 75.4(3) 11 .
O2 Zr2 O2 118.0(3) 5_565 .
O6 Zr2 Zr1 34.93(17) . .
O6 Zr2 Zr1 89.5(3) 5_565 .
O5 Zr2 Zr1 89.4(3) 11 .
O5 Zr2 Zr1 35.01(15) . .
O2 Zr2 Zr1 111.08(15) 14_565 .
O2 Zr2 Zr1 111.66(14) 11 .
O2 Zr2 Zr1 165.98(15) 5_565 .
O2 Zr2 Zr1 76.04(14) . .
O6 Zr2 Zr1 34.93(17) . 11
O6 Zr2 Zr1 89.5(3) 5_565 11
O5 Zr2 Zr1 35.01(15) 11 11
O5 Zr2 Zr1 89.4(3) . 11
O2 Zr2 Zr1 165.98(15) 14_565 11
O2 Zr2 Zr1 76.04(14) 11 11
O2 Zr2 Zr1 111.08(15) 5_565 11
O2 Zr2 Zr1 111.67(14) . 11
Zr1 Zr2 Zr1 59.91(4) . 11
O6 Zr2 Zr1 89.5(3) . 9_565
O6 Zr2 Zr1 34.93(17) 5_565 9_565
O5 Zr2 Zr1 35.01(15) 11 9_565
O5 Zr2 Zr1 89.4(3) . 9_565
O2 Zr2 Zr1 111.66(14) 14_565 9_565
O2 Zr2 Zr1 111.08(15) 11 9_565
O2 Zr2 Zr1 76.04(14) 5_565 9_565
O2 Zr2 Zr1 165.98(15) . 9_565
Zr1 Zr2 Zr1 89.95(3) . 9_565
Zr1 Zr2 Zr1 60.03(4) 11 9_565
O6 Zr2 Zr1 89.5(3) . 3_565
O6 Zr2 Zr1 34.93(17) 5_565 3_565
O5 Zr2 Zr1 89.4(3) 11 3_565
O5 Zr2 Zr1 35.01(15) . 3_565
O2 Zr2 Zr1 76.04(14) 14_565 3_565
O2 Zr2 Zr1 165.98(15) 11 3_565
O2 Zr2 Zr1 111.66(14) 5_565 3_565
O2 Zr2 Zr1 111.08(15) . 3_565
Zr1 Zr2 Zr1 60.03(4) . 3_565
Zr1 Zr2 Zr1 89.95(3) 11 3_565
Zr1 Zr2 Zr1 59.91(4) 9_565 3_565
C7 O1 Zr1 135.6(6) . .
C7 O2 Zr2 130.0(5) . .
C9 O3 Zr1 112.9(9) . .
C15 O4 Zr1 116.4(12) . .
Zr1 O5 Zr1 110.4(4) 3_565 .
Zr1 O5 Zr2 109.6(3) 3_565 .
Zr1 O5 Zr2 109.6(3) . .
Zr2 O6 Zr1 110.7(4) . .
Zr2 O6 Zr1 110.7(4) . 11
Zr1 O6 Zr1 109.3(5) . 11
C6 C1 C2 119.9(12) . .
C6 C1 C1 117.1(11) . 7
C2 C1 C1 122.9(12) . 7
C1 C2 C3 118.3(13) . .
C1 C2 C8 124.1(12) . .
C3 C2 C8 117.6(12) . .
C4 C3 C2 121.8(11) . .
C3 C4 C5 118.6(10) . .
C3 C4 C7 121.8(9) . .
C5 C4 C7 119.6(10) . .
C6 C5 C4 121.0(13) . .
C5 C6 C1 120.5(13) . .
C5 C6 C8A 115.3(14) . .
C1 C6 C8A 124.3(13) . .
O1 C7 O2 126.3(8) . .
O1 C7 C4 115.9(8) . .
O2 C7 C4 117.8(8) . .
F1 C8 F3 106.3(13) . .
F1 C8 C2 116.9(12) . .
F3 C8 C2 115.2(12) . .
F1 C8 F2 104.4(12) . .
F3 C8 F2 102.1(12) . .
C2 C8 F2 110.3(11) . .
C10 C9 O3 107.2(7) . 3_565
C10 C9 O3 107.2(7) . .
O3 C9 O3 145.7(13) 3_565 .
C11 C10 C11 21(3) . 13
C11 C10 C11 120.2(7) . 3_565
C11 C10 C11 115.8(12) 13 3_565
C11 C10 C11 115.8(12) . 14_565
C11 C10 C11 120.2(7) 13 14_565
C11 C10 C11 21(3) 3_565 14_565
C11 C10 C9 119.9(3) . .
C11 C10 C9 119.9(3) 13 .
C11 C10 C9 119.9(3) 3_565 .
C11 C10 C9 119.9(3) 14_565 .
C10 C11 C12 119.9(5) . .
C11 C12 C13 120.3(5) . .
C11 C12 C14 119.5(9) . .
C13 C12 C14 120.2(10) . .
C12 C13 C12 119.5(7) 3_565 .
C12 C13 C12 115.1(12) 3_565 13
C12 C13 C12 21(3) . 13
C12 C13 C12 21(3) 3_565 14_565
C12 C13 C12 115.1(12) . 14_565
C12 C13 C12 119.5(7) 13 14_565
C12 C13 C13 120.2(3) 3_565 5_566
C12 C13 C13 120.2(3) . 5_566
C12 C13 C13 120.2(3) 13 5_566
C12 C13 C13 120.3(3) 14_565 5_566
C12 C14 C12 17.6(17) . 13
C12 C14 C14 107(2) . 6_556
C12 C14 C14 94(4) 13 6_556
O4 C15 O4 148.9(19) . 11
O4 C15 C16 105.5(9) . .
O4 C15 C16 105.5(9) 11 .
C17 C16 C17 120.3(7) 6 .
C17 C16 C15 119.8(3) 6 .
C17 C16 C15 119.8(3) . .
C16 C17 C18 119.8(5) . .
C19 C18 C17 120.1(5) . .
C18 C19 C18 119.8(7) . 6
C18 C19 C20 120.1(3) . .
C18 C19 C20 120.1(3) 6 .
C21 C20 C21 119.6(5) 6 .
C21 C20 C19 120.2(2) 6 .
C21 C20 C19 120.2(2) . .
C21 C21 C20 120.2(2) 5 .
C21 C21 C22 119.6(9) 5 .
C20 C21 C22 120.2(9) . .
C6 C8A F3A 114.6(14) . .
C6 C8A F1A 113.6(13) . .
F3A C8A F1A 105.2(13) . .
C6 C8A F2A 113.0(13) . .
F3A C8A F2A 105.1(13) . .
F1A C8A F2A 104.4(13) . .

loop_
_geom_bond_atom_site_label_1
_geom_bond_atom_site_label_2
_geom_bond_distance
_geom_bond_site_symmetry_2
Zr1 O5 2.131(6) .
Zr1 O5 2.131(6) 3_565
Zr1 O6 2.141(6) 13
Zr1 O6 2.141(6) .
Zr1 O3 2.202(14) .
Zr1 O4 2.224(16) .
Zr1 O1 2.232(6) .
Zr1 O1 2.232(6) 13
Zr1 Zr1 3.493(2) 11
Zr1 Zr2 3.4975(10) .
Zr1 Zr2 3.4976(10) 9_565
Zr1 Zr1 3.499(2) 3_565
Zr2 O6 2.109(10) .
Zr2 O6 2.109(10) 5_565
Zr2 O5 2.148(9) 11
Zr2 O5 2.148(9) .
Zr2 O2 2.219(5) 14_565
Zr2 O2 2.219(5) 11
Zr2 O2 2.219(5) 5_565
Zr2 O2 2.219(5) .
Zr2 Zr1 3.4975(10) 11
Zr2 Zr1 3.4975(10) 9_565
Zr2 Zr1 3.4975(10) 3_565
F1 C8 1.481(18) .
F2 C8 1.550(18) .
F3 C8 1.501(18) .
F1A C8A 1.510(19) .
F2A C8A 1.522(19) .
F3A C8A 1.503(19) .
O1 C7 1.274(11) .
O2 C7 1.276(11) .
O3 C9 1.601(18) .
O4 C15 1.377(19) .
O5 Zr1 2.131(6) 3_565
O6 Zr1 2.141(6) 11
C1 C6 1.375(18) .
C1 C2 1.400(18) .
C1 C1 1.52(2) 7
C2 C3 1.408(16) .
C2 C8 1.507(10) .
C3 C4 1.351(15) .
C4 C5 1.406(16) .
C4 C7 1.475(12) .
C5 C6 1.363(16) .
C6 C8A 1.500(10) .
C9 C10 1.499(10) .
C9 O3 1.601(18) 3_565
C10 C11 1.393(6) .
C10 C11 1.393(6) 13
C10 C11 1.393(6) 3_565
C10 C11 1.393(6) 14_565
C11 C12 1.394(8) .
C12 C13 1.396(6) .
C12 C14 1.499(10) .
C13 C12 1.396(6) 3_565
C13 C12 1.396(6) 13
C13 C12 1.396(6) 14_565
C13 C13 1.502(10) 5_566
C14 C12 1.67(4) 13
C14 C14 1.79(9) 6_556
C15 O4 1.377(19) 11
C15 C16 1.500(10) .
C16 C17 1.389(6) 6
C16 C17 1.389(6) .
C17 C18 1.400(8) .
C18 C19 1.393(6) .
C19 C18 1.393(6) 6
C19 C20 1.516(10) .
C20 C21 1.396(5) 6
C20 C21 1.396(5) .
C21 C21 1.391(9) 5
C21 C22 1.502(10) .
